data_7231598
loop_
_publ_author_name
'Crotti, Simone'
'Belletti, Giada'
'Di Iorio, Nicola'
'Marotta, Emanuela'
'Mazzanti, Andrea'
'Righi, Paolo'
'Bencivenni, Giorgio'

_publ_section_title
;
 Asymmetric vinylogous aldol addition of alkylidene oxindoles on
 trifluoromethyl-\a,\b-unsaturated ketones
;
_journal_issue 58
_journal_name_full 'RSC Advances'
_journal_page_first 33451
_journal_paper_doi 10.1039/C8RA06615A
_journal_volume 8
_journal_year 2018
_chemical_absolute_configuration ad
_chemical_formula_sum 'C21 H18 F3 N O2'
_chemical_formula_weight 373.36
_chemical_name_common 'compound 5aa'
_space_group_crystal_system orthorhombic
_space_group_IT_number 19
_space_group_name_Hall 'P 2ac 2ab'
_space_group_name_H-M_alt 'P 21 21 21'
_symmetry_space_group_name_Hall 'P 2ac 2ab'
_symmetry_space_group_name_H-M 'P 21 21 21'
_atom_sites_solution_hydrogens mixed
_audit_creation_date 02/21/2018
_audit_creation_method SHELXL-2014/7
_audit_update_record
;
2018-04-04 deposited with the CCDC.
2018-09-19 downloaded from the CCDC.
;
_cell_angle_alpha 90.00(3)
_cell_angle_beta 90.00(3)
_cell_angle_gamma 90.00(3)
_cell_formula_units_Z 4
_cell_length_a 6.515(2)
_cell_length_b 7.832(2)
_cell_length_c 36.046(7)
_cell_measurement_reflns_used 528
_cell_measurement_temperature 296(2)
_cell_measurement_theta_max 25.50
_cell_measurement_theta_min 1.55
_cell_volume 1839.3(8)
_computing_structure_refinement 'SHELXL-2014/7 (Sheldrick, 2014)'
_diffrn_ambient_temperature 296(2)
_diffrn_measured_fraction_theta_full 0.988
_diffrn_measured_fraction_theta_max 0.989
_diffrn_measurement_device_type CCD
_diffrn_measurement_method 'phi and omega scans'
_diffrn_radiation_type MoK\a
_diffrn_radiation_wavelength 0.71073
_diffrn_reflns_av_R_equivalents 0.0195
_diffrn_reflns_av_unetI/netI 0.0237
_diffrn_reflns_Laue_measured_fraction_full 0.988
_diffrn_reflns_Laue_measured_fraction_max 0.989
_diffrn_reflns_limit_h_max 8
_diffrn_reflns_limit_h_min -8
_diffrn_reflns_limit_k_max 9
_diffrn_reflns_limit_k_min -7
_diffrn_reflns_limit_l_max 42
_diffrn_reflns_limit_l_min -44
_diffrn_reflns_number 9899
_diffrn_reflns_point_group_measured_fraction_full 0.991
_diffrn_reflns_point_group_measured_fraction_max 0.986
_diffrn_reflns_theta_full 25.000
_diffrn_reflns_theta_max 25.995
_diffrn_reflns_theta_min 3.178
_exptl_absorpt_coefficient_mu 0.107
_exptl_absorpt_correction_type empirical
_exptl_absorpt_process_details 'Bruker SADABS'
_exptl_crystal_colour colorless
_exptl_crystal_density_diffrn 1.349
_exptl_crystal_description stick
_exptl_crystal_F_000 776
_exptl_crystal_recrystallization_method 'Re-crystallisation from solvent: chloroform'
_exptl_crystal_size_max 0.500
_exptl_crystal_size_mid 0.200
_exptl_crystal_size_min 0.200
_exptl_transmission_factor_max .979
_exptl_transmission_factor_min .975
_refine_diff_density_max 0.131
_refine_diff_density_min -0.122
_refine_diff_density_rms 0.024
_refine_ls_abs_structure_details
;
 Flack x determined using 1253 quotients [(I+)-(I-)]/[(I+)+(I-)]
 (Parsons, Flack and Wagner, Acta Cryst. B69 (2013) 249-259).
;
_refine_ls_abs_structure_Flack 0.03(18)
_refine_ls_extinction_coef 0.093(5)
_refine_ls_extinction_expression Fc^*^=kFc[1+0.001xFc^2^\l^3^/sin(2\q)]^-1/4^
_refine_ls_extinction_method 'SHELXL-2014/7 (Sheldrick 2014'
_refine_ls_goodness_of_fit_ref 1.093
_refine_ls_hydrogen_treatment mixed
_refine_ls_matrix_type full
_refine_ls_number_parameters 251
_refine_ls_number_reflns 3557
_refine_ls_number_restraints 0
_refine_ls_restrained_S_all 1.093
_refine_ls_R_factor_all 0.0361
_refine_ls_R_factor_gt 0.0330
_refine_ls_shift/su_max 0.000
_refine_ls_shift/su_mean 0.000
_refine_ls_structure_factor_coef Fsqd
_refine_ls_weighting_details 'w=1/[\s^2^(Fo^2^)+(0.0308P)^2^+0.2587P] where P=(Fo^2^+2Fc^2^)/3'
_refine_ls_weighting_scheme calc
_refine_ls_wR_factor_gt 0.0760
_refine_ls_wR_factor_ref 0.0774
_reflns_Friedel_coverage 0.692
_reflns_Friedel_fraction_full 0.996
_reflns_Friedel_fraction_max 0.983
_reflns_number_gt 3320
_reflns_number_total 3557
_reflns_threshold_expression 'I > 2\s(I)'
_cod_data_source_file c8ra06615a2.cif
_cod_data_source_block NDI-744_0m_a
_cod_original_cell_volume 1839.0(8)
_cod_database_code 7231598
_shelx_shelxl_version_number 2014/7
_shelx_space_group_comment
;
The symmetry employed for this shelxl refinement is uniquely defined
by the following loop, which should always be used as a source of
symmetry information in preference to the above space-group names.
They are only intended as comments.
;
_shelx_estimated_absorpt_t_min 0.948
_shelx_estimated_absorpt_t_max 0.979

loop_
_space_group_symop_operation_xyz
'x, y, z'
'-x+1/2, -y, z+1/2'
'-x, y+1/2, -z+1/2'
'x+1/2, -y+1/2, -z'

loop_
_atom_site_label
_atom_site_type_symbol
_atom_site_fract_x
_atom_site_fract_y
_atom_site_fract_z
_atom_site_U_iso_or_equiv
_atom_site_adp_type
_atom_site_occupancy
_atom_site_site_symmetry_order
_atom_site_calc_flag
_atom_site_refinement_flags_posn
_atom_site_refinement_flags_adp
F3 F 0.0986(2) 0.8129(2) 0.40601(4) 0.0707(4) Uani 1 1 d . .
O2 O 0.5127(3) 0.86587(19) 0.38953(4) 0.0502(4) Uani 1 1 d . .
H2O H 0.5272 0.8414 0.4115 0.075 Uiso 1 1 calc R U
O1 O 0.5753(2) 0.7362(2) 0.45872(4) 0.0507(4) Uani 1 1 d . .
F1 F 0.0516(2) 0.6843(2) 0.35423(4) 0.0739(5) Uani 1 1 d . .
F2 F 0.1490(3) 0.9465(2) 0.35521(4) 0.0750(5) Uani 1 1 d . .
N1 N 0.8740(3) 0.6118(2) 0.47792(4) 0.0439(4) Uani 1 1 d . .
C8 C 1.0069(3) 0.4827(3) 0.46640(5) 0.0422(5) Uani 1 1 d . .
C1 C 0.7122(3) 0.6282(3) 0.45497(5) 0.0394(5) Uani 1 1 d . .
C2 C 0.7380(3) 0.4977(2) 0.42488(5) 0.0364(4) Uani 1 1 d . .
C9 C 0.6103(3) 0.4781(2) 0.39596(5) 0.0380(4) Uani 1 1 d . .
C3 C 0.9281(3) 0.4068(3) 0.43441(5) 0.0406(5) Uani 1 1 d . .
C10 C 0.4048(3) 0.5661(3) 0.39308(5) 0.0412(5) Uani 1 1 d . .
H10A H 0.3544 0.5862 0.4180 0.049 Uiso 1 1 calc R U
H10B H 0.3097 0.4882 0.3811 0.049 Uiso 1 1 calc R U
C14 C 0.6919(3) 0.7966(3) 0.27884(5) 0.0419(5) Uani 1 1 d . .
C13 C 0.6225(3) 0.8042(3) 0.31757(5) 0.0420(5) Uani 1 1 d . .
H13 H 0.6960 0.8752 0.3334 0.050 Uiso 1 1 calc R U
C12 C 0.4670(3) 0.7208(3) 0.33206(5) 0.0434(5) Uani 1 1 d . .
H12 H 0.3943 0.6465 0.3168 0.052 Uiso 1 1 calc R U
C11 C 0.3989(3) 0.7377(3) 0.37180(5) 0.0419(5) Uani 1 1 d . .
C7 C 1.1863(4) 0.4309(3) 0.48328(7) 0.0546(6) Uani 1 1 d . .
H7 H 1.2362 0.4855 0.5043 0.066 Uiso 1 1 calc R U
C4 C 1.0312(4) 0.2661(3) 0.42011(7) 0.0568(6) Uani 1 1 d . .
H4 H 0.9802 0.2087 0.3995 0.068 Uiso 1 1 calc R U
C15 C 0.8571(4) 0.8938(4) 0.26782(7) 0.0602(6) Uani 1 1 d . .
H15 H 0.9244 0.9615 0.2852 0.072 Uiso 1 1 calc R U
C19 C 0.5984(4) 0.6953(3) 0.25214(6) 0.0543(6) Uani 1 1 d . .
H19 H 0.4873 0.6271 0.2587 0.065 Uiso 1 1 calc R U
C17 C 0.8301(5) 0.7926(4) 0.20579(6) 0.0659(7) Uani 1 1 d . .
H17 H 0.8758 0.7911 0.1814 0.079 Uiso 1 1 calc R U
C6 C 1.2883(4) 0.2950(4) 0.46766(8) 0.0661(7) Uani 1 1 d . .
H6 H 1.4115 0.2583 0.4780 0.079 Uiso 1 1 calc R U
C16 C 0.9254(5) 0.8927(4) 0.23135(7) 0.0727(8) Uani 1 1 d . .
H16 H 1.0362 0.9605 0.2244 0.087 Uiso 1 1 calc R U
C20 C 0.6563(4) 0.3536(3) 0.36543(6) 0.0609(7) Uani 1 1 d . .
H20A H 0.7996 0.3588 0.3594 0.091 Uiso 1 1 calc R U
H20B H 0.5764 0.3821 0.3439 0.091 Uiso 1 1 calc R U
H20C H 0.6221 0.2402 0.3735 0.091 Uiso 1 1 calc R U
C5 C 1.2111(4) 0.2125(3) 0.43703(9) 0.0699(8) Uani 1 1 d . .
H5 H 1.2810 0.1188 0.4275 0.084 Uiso 1 1 calc R U
C21 C 0.1738(4) 0.7945(3) 0.37183(6) 0.0551(6) Uani 1 1 d . .
C18 C 0.6679(5) 0.6948(4) 0.21611(6) 0.0637(7) Uani 1 1 d . .
H18 H 0.6029 0.6264 0.1986 0.076 Uiso 1 1 calc R U
H1N H 0.895(4) 0.681(3) 0.4970(7) 0.059(7) Uiso 1 1 d . .

loop_
_atom_site_aniso_label
_atom_site_aniso_U_11
_atom_site_aniso_U_22
_atom_site_aniso_U_33
_atom_site_aniso_U_23
_atom_site_aniso_U_13
_atom_site_aniso_U_12
F3 0.0624(9) 0.0843(10) 0.0654(9) 0.0079(7) 0.0181(7) 0.0206(8)
O2 0.0610(10) 0.0502(8) 0.0393(7) -0.0007(6) -0.0047(7) -0.0071(8)
O1 0.0535(9) 0.0625(9) 0.0361(7) -0.0107(7) 0.0015(6) 0.0165(8)
F1 0.0424(8) 0.0929(11) 0.0865(10) 0.0008(9) -0.0169(7) 0.0010(8)
F2 0.0730(10) 0.0760(10) 0.0762(9) 0.0244(8) 0.0006(8) 0.0240(8)
N1 0.0464(10) 0.0530(10) 0.0324(8) -0.0031(8) -0.0056(7) -0.0012(9)
C8 0.0391(10) 0.0473(11) 0.0403(10) 0.0125(8) -0.0015(9) -0.0040(10)
C1 0.0422(11) 0.0474(11) 0.0287(9) -0.0004(8) 0.0033(8) 0.0006(10)
C2 0.0351(10) 0.0389(10) 0.0351(9) -0.0003(8) 0.0024(8) -0.0009(9)
C9 0.0387(11) 0.0391(10) 0.0361(9) -0.0020(8) 0.0008(8) -0.0043(9)
C3 0.0362(10) 0.0396(10) 0.0460(10) 0.0061(8) 0.0018(8) -0.0019(9)
C10 0.0360(11) 0.0491(11) 0.0383(10) 0.0011(8) -0.0035(8) -0.0036(10)
C14 0.0405(11) 0.0429(11) 0.0421(10) 0.0039(9) -0.0032(8) 0.0021(9)
C13 0.0396(11) 0.0456(11) 0.0406(10) -0.0001(8) -0.0060(8) -0.0003(10)
C12 0.0440(12) 0.0485(11) 0.0377(10) 0.0013(9) -0.0057(9) -0.0028(10)
C11 0.0399(11) 0.0484(11) 0.0374(10) 0.0008(9) -0.0046(8) -0.0005(10)
C7 0.0447(12) 0.0628(15) 0.0564(13) 0.0212(11) -0.0103(10) -0.0069(12)
C4 0.0497(13) 0.0446(12) 0.0762(15) -0.0026(11) -0.0009(12) 0.0058(11)
C15 0.0552(14) 0.0711(16) 0.0544(13) 0.0001(11) -0.0007(11) -0.0146(13)
C19 0.0588(14) 0.0582(13) 0.0459(11) 0.0007(10) 0.0022(10) -0.0121(13)
C17 0.0758(18) 0.0768(17) 0.0450(12) 0.0065(12) 0.0131(12) 0.0037(15)
C6 0.0429(13) 0.0681(16) 0.0872(18) 0.0366(15) -0.0090(13) 0.0046(13)
C16 0.0688(18) 0.0837(19) 0.0656(16) 0.0103(14) 0.0159(13) -0.0198(16)
C20 0.0690(16) 0.0619(15) 0.0518(12) -0.0201(11) -0.0135(11) 0.0088(13)
C5 0.0549(15) 0.0482(14) 0.106(2) 0.0148(14) 0.0055(15) 0.0161(13)
C21 0.0515(13) 0.0634(15) 0.0504(12) 0.0078(11) -0.0006(10) 0.0108(12)
C18 0.0795(18) 0.0669(15) 0.0447(12) -0.0039(11) -0.0018(12) -0.0050(14)

loop_
_atom_type_symbol
_atom_type_description
_atom_type_scat_dispersion_real
_atom_type_scat_dispersion_imag
_atom_type_scat_source
C C 0.0033 0.0016 'International Tables Vol C Tables 4.2.6.8 and 6.1.1.4'
H H 0.0000 0.0000 'International Tables Vol C Tables 4.2.6.8 and 6.1.1.4'
F F 0.0171 0.0103 'International Tables Vol C Tables 4.2.6.8 and 6.1.1.4'
N N 0.0061 0.0033 'International Tables Vol C Tables 4.2.6.8 and 6.1.1.4'
O O 0.0106 0.0060 'International Tables Vol C Tables 4.2.6.8 and 6.1.1.4'

loop_
_geom_angle_atom_site_label_1
_geom_angle_atom_site_label_2
_geom_angle_atom_site_label_3
_geom_angle
C11 O2 H2O 109.5
C1 N1 C8 111.85(17)
C1 N1 H1N 122.8(17)
C8 N1 H1N 125.2(17)
C7 C8 N1 127.5(2)
C7 C8 C3 123.4(2)
N1 C8 C3 109.08(17)
O1 C1 N1 124.25(18)
O1 C1 C2 128.77(18)
N1 C1 C2 106.95(17)
C9 C2 C3 130.43(18)
C9 C2 C1 124.73(18)
C3 C2 C1 104.82(16)
C2 C9 C20 121.33(19)
C2 C9 C10 123.44(17)
C20 C9 C10 115.04(18)
C4 C3 C8 117.8(2)
C4 C3 C2 134.8(2)
C8 C3 C2 107.26(17)
C9 C10 C11 116.90(17)
C9 C10 H10A 108.1
C11 C10 H10A 108.1
C9 C10 H10B 108.1
C11 C10 H10B 108.1
H10A C10 H10B 107.3
C15 C14 C19 117.3(2)
C15 C14 C13 119.5(2)
C19 C14 C13 123.2(2)
C12 C13 C14 126.5(2)
C12 C13 H13 116.7
C14 C13 H13 116.7
C13 C12 C11 124.16(19)
C13 C12 H12 117.9
C11 C12 H12 117.9
O2 C11 C12 109.94(17)
O2 C11 C21 107.33(18)
C12 C11 C21 107.94(17)
O2 C11 C10 112.50(15)
C12 C11 C10 112.81(17)
C21 C11 C10 106.00(18)
C6 C7 C8 117.2(2)
C6 C7 H7 121.4
C8 C7 H7 121.4
C5 C4 C3 119.0(2)
C5 C4 H4 120.5
C3 C4 H4 120.5
C14 C15 C16 121.4(2)
C14 C15 H15 119.3
C16 C15 H15 119.3
C18 C19 C14 120.8(2)
C18 C19 H19 119.6
C14 C19 H19 119.6
C18 C17 C16 119.7(2)
C18 C17 H17 120.2
C16 C17 H17 120.2
C5 C6 C7 121.1(2)
C5 C6 H6 119.5
C7 C6 H6 119.5
C17 C16 C15 119.9(3)
C17 C16 H16 120.0
C15 C16 H16 120.0
C9 C20 H20A 109.5
C9 C20 H20B 109.5
H20A C20 H20B 109.5
C9 C20 H20C 109.5
H20A C20 H20C 109.5
H20B C20 H20C 109.5
C6 C5 C4 121.4(2)
C6 C5 H5 119.3
C4 C5 H5 119.3
F3 C21 F1 106.9(2)
F3 C21 F2 105.8(2)
F1 C21 F2 106.85(19)
F3 C21 C11 112.54(18)
F1 C21 C11 112.5(2)
F2 C21 C11 111.8(2)
C17 C18 C19 120.9(2)
C17 C18 H18 119.6
C19 C18 H18 119.6

loop_
_geom_bond_atom_site_label_1
_geom_bond_atom_site_label_2
_geom_bond_distance
F3 C21 1.334(3)
O2 C11 1.402(3)
O2 H2O 0.8200
O1 C1 1.236(2)
F1 C21 1.334(3)
F2 C21 1.342(3)
N1 C1 1.346(3)
N1 C8 1.394(3)
N1 H1N 0.88(2)
C8 C7 1.379(3)
C8 C3 1.395(3)
C1 C2 1.500(3)
C2 C9 1.343(3)
C2 C3 1.469(3)
C9 C20 1.501(3)
C9 C10 1.509(3)
C3 C4 1.390(3)
C10 C11 1.548(3)
C10 H10A 0.9700
C10 H10B 0.9700
C14 C15 1.377(3)
C14 C19 1.388(3)
C14 C13 1.469(3)
C13 C12 1.314(3)
C13 H13 0.9300
C12 C11 1.505(3)
C12 H12 0.9300
C11 C21 1.533(3)
C7 C6 1.376(4)
C7 H7 0.9300
C4 C5 1.386(4)
C4 H4 0.9300
C15 C16 1.388(3)
C15 H15 0.9300
C19 C18 1.376(3)
C19 H19 0.9300
C17 C18 1.357(4)
C17 C16 1.360(4)
C17 H17 0.9300
C6 C5 1.374(4)
C6 H6 0.9300
C16 H16 0.9300
C20 H20A 0.9600
C20 H20B 0.9600
C20 H20C 0.9600
C5 H5 0.9300
C18 H18 0.9300

loop_
_geom_hbond_atom_site_label_D
_geom_hbond_atom_site_label_H
_geom_hbond_atom_site_label_A
_geom_hbond_distance_DH
_geom_hbond_distance_HA
_geom_hbond_distance_DA
_geom_hbond_angle_DHA
_geom_hbond_site_symmetry_A
N1 H1N O1 0.88(2) 2.09(3) 2.890(2) 151(2) 4_566
C10 H10A O1 0.97 2.37 2.934(3) 116.7 .
O2 H2O O1 0.82 1.92 2.724(2) 167.6 .
N1 H1N O1 0.88(2) 2.09(3) 2.890(2) 151(2) 4_566
C10 H10A O1 0.97 2.37 2.934(3) 116.7 .
O2 H2O O1 0.82 1.92 2.724(2) 167.6 .
N1 H1N O1 0.88(2) 2.09(3) 2.890(2) 151(2) 4_566
C10 H10A O1 0.97 2.37 2.934(3) 116.7 .
O2 H2O O1 0.82 1.92 2.724(2) 167.6 .
N1 H1N O1 0.88(2) 2.09(3) 2.890(2) 151(2) 4_566
C10 H10A O1 0.97 2.37 2.934(3) 116.7 .
O2 H2O O1 0.82 1.92 2.724(2) 167.6 .
O2 H2O O1 0.82 1.92 2.724(2) 167.6 .
C10 H10A O1 0.97 2.37 2.934(3) 116.7 .
N1 H1N O1 0.88(2) 2.09(3) 2.890(2) 151(2) 4_566
O2 H2O O1 0.82 1.92 2.724(2) 167.6 .
C10 H10A O1 0.97 2.37 2.934(3) 116.7 .
N1 H1N O1 0.88(2) 2.09(3) 2.890(2) 151(2) 4_566
O2 H2O O1 0.82 1.92 2.724(2) 167.6 .
C10 H10A O1 0.97 2.37 2.934(3) 116.7 .
N1 H1N O1 0.88(2) 2.09(3) 2.890(2) 151(2) 4_566
O2 H2O O1 0.82 1.92 2.724(2) 167.6 .
C10 H10A O1 0.97 2.37 2.934(3) 116.7 .
N1 H1N O1 0.88(2) 2.09(3) 2.890(2) 151(2) 4_566
